data_4109837
loop_
_publ_author_name
'Joachim Nikolai'
'\/Oystein Loe'
'Paulina M. Dominiak'
'Oksana O. Gerlitz'
'Jochen Autschbach'
'Huw M. L. Davies'

_publ_section_title
;
 Mechanistic Studies of UV Assisted [4 + 2] Cycloadditions in Synthetic
 Efforts toward Vibsanin E
;
_journal_name_full 'Journal of the American Chemical Society'
_journal_page_first 10763
_journal_page_last 10772
_journal_paper_doi 10.1021/ja072090e
_journal_volume 129
_journal_year 2007
_chemical_formula_moiety 'C15 H22 O2'
_chemical_formula_sum 'C15 H22 O2'
_chemical_formula_weight 234.33
_chemical_name_systematic
; 
 7,7,11-Trimethyl-6-oxa-tetracyclo[6.3.2.0*4,13*.0*2,11*]
 tridecan-3-one 
;
_space_group_IT_number 14
_symmetry_cell_setting monoclinic
_symmetry_space_group_name_Hall '-P 2yn'
_symmetry_space_group_name_H-M 'P 1 21/n 1'
_atom_sites_solution_hydrogens difmap
_atom_sites_solution_primary direct
_atom_sites_solution_secondary difmap
_audit_creation_method SHELXL-97
_cell_angle_alpha 90.00
_cell_angle_beta 111.7600(10)
_cell_angle_gamma 90.00
_cell_formula_units_Z 4
_cell_length_a 8.5877(3)
_cell_length_b 14.5481(5)
_cell_length_c 10.6914(3)
_cell_measurement_reflns_used 8715
_cell_measurement_temperature 90(2)
_cell_measurement_theta_max 28
_cell_measurement_theta_min 3
_cell_volume 1240.55(7)
_computing_cell_refinement 'APEX2 (Bruker, 2004)'
_computing_data_collection 'APEX2 (Bruker, 2004)'
_computing_data_reduction 'SAINT-Plus (Bruker, 2004)'
_computing_molecular_graphics 'Diamond 3.0'
_computing_publication_material 'Bruker SHELXTL'
_computing_structure_refinement 'SHELXL-97 (Sheldrick, 1997)'
_computing_structure_solution 'SHELXS-97 (Sheldrick, 1990)'
_diffrn_ambient_temperature 90(2)
_diffrn_measured_fraction_theta_full 0.999
_diffrn_measured_fraction_theta_max 0.999
_diffrn_measurement_device_type 'Bruker SMART APEX2'
_diffrn_measurement_method 'omega scan'
_diffrn_radiation_monochromator graphite
_diffrn_radiation_source 'rotating anode'
_diffrn_radiation_type MoK\a
_diffrn_radiation_wavelength 0.71073
_diffrn_reflns_av_R_equivalents 0.0203
_diffrn_reflns_av_sigmaI/netI 0.0141
_diffrn_reflns_limit_h_max 11
_diffrn_reflns_limit_h_min -11
_diffrn_reflns_limit_k_max 19
_diffrn_reflns_limit_k_min -19
_diffrn_reflns_limit_l_max 14
_diffrn_reflns_limit_l_min -14
_diffrn_reflns_number 14402
_diffrn_reflns_theta_full 28.31
_diffrn_reflns_theta_max 28.31
_diffrn_reflns_theta_min 2.48
_diffrn_standards_decay_% 0
_diffrn_standards_interval_count 0
_diffrn_standards_number 0
_exptl_absorpt_coefficient_mu 0.081
_exptl_absorpt_correction_type none
_exptl_crystal_colour colourless
_exptl_crystal_density_diffrn 1.255
_exptl_crystal_description parallelepiped
_exptl_crystal_F_000 512
_exptl_crystal_size_max 0.50
_exptl_crystal_size_mid 0.50
_exptl_crystal_size_min 0.38
_refine_diff_density_max 0.365
_refine_diff_density_min -0.233
_refine_diff_density_rms 0.054
_refine_ls_extinction_method none
_refine_ls_goodness_of_fit_ref 1.041
_refine_ls_hydrogen_treatment constr
_refine_ls_matrix_type full
_refine_ls_number_parameters 157
_refine_ls_number_reflns 3090
_refine_ls_number_restraints 0
_refine_ls_restrained_S_all 1.041
_refine_ls_R_factor_all 0.0393
_refine_ls_R_factor_gt 0.0369
_refine_ls_shift/su_max <0.001
_refine_ls_shift/su_mean <0.001
_refine_ls_structure_factor_coef Fsqd
_refine_ls_weighting_details 'calc w=1/[\s^2^(Fo^2^)+(0.0544P)^2^+0.4629P] where P=(Fo^2^+2Fc^2^)/3'
_refine_ls_weighting_scheme calc
_refine_ls_wR_factor_gt 0.0974
_refine_ls_wR_factor_ref 0.1001
_reflns_number_gt 2888
_reflns_number_total 3090
_reflns_threshold_expression >2sigma(I)
_cod_data_source_file ja072090esi20070624_032730.cif
_cod_data_source_block OL10#30
_cod_original_sg_symbol_Hall -P2yn
_cod_database_code 4109837

loop_
_symmetry_equiv_pos_as_xyz
'x, y, z'
'-x+1/2, y+1/2, -z+1/2'
'-x, -y, -z'
'x-1/2, -y-1/2, z-1/2'

loop_
_atom_site_label
_atom_site_type_symbol
_atom_site_fract_x
_atom_site_fract_y
_atom_site_fract_z
_atom_site_U_iso_or_equiv
_atom_site_adp_type
_atom_site_occupancy
_atom_site_symmetry_multiplicity
_atom_site_calc_flag
_atom_site_refinement_flags
O1 O 0.72208(9) 0.34323(5) 0.14415(7) 0.01971(17) Uani 1 1 d .
O2 O 0.65102(8) 0.19549(4) 0.36119(7) 0.01399(15) Uani 1 1 d .
C1 C 0.82127(11) 0.27941(6) 0.17087(9) 0.01301(18) Uani 1 1 d .
C2 C 0.88992(11) 0.24599(6) 0.07015(9) 0.01338(18) Uani 1 1 d .
H2 H 0.9116 0.2964 0.0151 0.016 Uiso 1 1 calc R
C3 C 1.02300(11) 0.17083(6) 0.10774(9) 0.01424(18) Uani 1 1 d .
H3 H 1.1187 0.1813 0.0775 0.017 Uiso 1 1 calc R
C4 C 1.06697(11) 0.12357(6) 0.24227(9) 0.01431(18) Uani 1 1 d .
H4A H 1.1796 0.1448 0.3020 0.017 Uiso 1 1 calc R
H4B H 1.0748 0.0567 0.2285 0.017 Uiso 1 1 calc R
C5 C 0.94532(11) 0.13863(6) 0.31555(9) 0.01172(17) Uani 1 1 d .
H5 H 1.0098 0.1235 0.4123 0.014 Uiso 1 1 calc R
C6 C 0.89731(11) 0.24023(6) 0.31249(9) 0.01214(18) Uani 1 1 d .
H8 H 1.0044 0.2745 0.3583 0.015 Uiso 1 1 calc R
C7 C 0.79123(12) 0.25599(6) 0.39730(9) 0.01474(18) Uani 1 1 d .
H7A H 0.8617 0.2469 0.4935 0.018 Uiso 1 1 calc R
H7B H 0.7508 0.3203 0.3858 0.018 Uiso 1 1 calc R
C8 C 0.69200(11) 0.09859(6) 0.36816(9) 0.01241(18) Uani 1 1 d .
C9 C 0.78656(11) 0.07859(6) 0.27209(8) 0.01158(17) Uani 1 1 d .
H9 H 0.8227 0.0128 0.2842 0.014 Uiso 1 1 calc R
C10 C 0.66824(11) 0.09151(6) 0.12532(9) 0.01291(18) Uani 1 1 d .
H10A H 0.5740 0.0478 0.1067 0.015 Uiso 1 1 calc R
H10B H 0.6206 0.1543 0.1159 0.015 Uiso 1 1 calc R
C11 C 0.74240(12) 0.07867(6) 0.01707(9) 0.01435(18) Uani 1 1 d .
H11A H 0.8051 0.0199 0.0358 0.017 Uiso 1 1 calc R
H11B H 0.6478 0.0713 -0.0702 0.017 Uiso 1 1 calc R
C12 C 0.85775(11) 0.15186(6) -0.00163(9) 0.01302(18) Uani 1 1 d .
C13 C 0.85314(12) 0.15488(7) -0.14470(9) 0.0168(2) Uani 1 1 d .
H13A H 0.9310 0.2021 -0.1516 0.025 Uiso 1 1 calc R
H13B H 0.7393 0.1697 -0.2065 0.025 Uiso 1 1 calc R
H13C H 0.8862 0.0949 -0.1684 0.025 Uiso 1 1 calc R
C14 C 0.52145(12) 0.05131(7) 0.32418(10) 0.01680(19) Uani 1 1 d .
H14A H 0.4731 0.0603 0.3932 0.025 Uiso 1 1 calc R
H14B H 0.5352 -0.0146 0.3123 0.025 Uiso 1 1 calc R
H14C H 0.4465 0.0778 0.2388 0.025 Uiso 1 1 calc R
C15 C 0.79258(12) 0.06896(7) 0.51316(9) 0.0173(2) Uani 1 1 d .
H15A H 0.9022 0.0994 0.5450 0.026 Uiso 1 1 calc R
H15B H 0.8083 0.0022 0.5164 0.026 Uiso 1 1 calc R
H15C H 0.7316 0.0864 0.5710 0.026 Uiso 1 1 calc R

loop_
_atom_site_aniso_label
_atom_site_aniso_U_11
_atom_site_aniso_U_22
_atom_site_aniso_U_33
_atom_site_aniso_U_23
_atom_site_aniso_U_13
_atom_site_aniso_U_12
O1 0.0241(4) 0.0138(3) 0.0199(4) 0.0013(3) 0.0066(3) 0.0048(3)
O2 0.0132(3) 0.0121(3) 0.0175(3) -0.0011(2) 0.0067(2) 0.0008(2)
C1 0.0139(4) 0.0099(4) 0.0139(4) -0.0015(3) 0.0036(3) -0.0028(3)
C2 0.0155(4) 0.0122(4) 0.0122(4) 0.0001(3) 0.0048(3) -0.0021(3)
C3 0.0130(4) 0.0168(4) 0.0137(4) -0.0008(3) 0.0058(3) -0.0006(3)
C4 0.0118(4) 0.0173(4) 0.0139(4) 0.0004(3) 0.0048(3) 0.0023(3)
C5 0.0111(4) 0.0127(4) 0.0108(4) 0.0001(3) 0.0034(3) 0.0012(3)
C6 0.0122(4) 0.0123(4) 0.0113(4) -0.0019(3) 0.0035(3) -0.0011(3)
C7 0.0162(4) 0.0138(4) 0.0151(4) -0.0036(3) 0.0068(3) -0.0014(3)
C8 0.0138(4) 0.0118(4) 0.0120(4) 0.0004(3) 0.0054(3) 0.0006(3)
C9 0.0131(4) 0.0108(4) 0.0110(4) 0.0003(3) 0.0047(3) 0.0004(3)
C10 0.0132(4) 0.0140(4) 0.0112(4) -0.0008(3) 0.0041(3) -0.0029(3)
C11 0.0180(4) 0.0136(4) 0.0117(4) -0.0021(3) 0.0058(3) -0.0035(3)
C12 0.0151(4) 0.0129(4) 0.0114(4) -0.0014(3) 0.0054(3) -0.0012(3)
C13 0.0203(5) 0.0192(5) 0.0125(4) -0.0013(3) 0.0077(4) -0.0021(3)
C14 0.0155(4) 0.0191(4) 0.0172(4) -0.0002(3) 0.0077(3) -0.0026(3)
C15 0.0190(4) 0.0207(5) 0.0126(4) 0.0025(3) 0.0064(3) 0.0015(3)

loop_
_atom_type_symbol
_atom_type_description
_atom_type_scat_dispersion_real
_atom_type_scat_dispersion_imag
_atom_type_scat_source
C C 0.0033 0.0016 'International Tables Vol C Tables 4.2.6.8 and 6.1.1.4'
H H 0.0000 0.0000 'International Tables Vol C Tables 4.2.6.8 and 6.1.1.4'
O O 0.0106 0.0060 'International Tables Vol C Tables 4.2.6.8 and 6.1.1.4'

loop_
_geom_angle_atom_site_label_1
_geom_angle_atom_site_label_2
_geom_angle_atom_site_label_3
_geom_angle
C7 O2 C8 115.01(7)
O1 C1 C2 120.58(8)
O1 C1 C6 121.55(8)
C2 C1 C6 117.33(8)
C1 C2 C3 120.21(8)
C1 C2 C12 127.14(8)
C3 C2 C12 58.21(6)
C1 C2 H2 113.3
C3 C2 H2 113.3
C12 C2 H2 113.3
C12 C3 C4 119.43(8)
C12 C3 C2 61.56(6)
C4 C3 C2 118.43(8)
C12 C3 H3 115.6
C4 C3 H3 115.6
C2 C3 H3 115.6
C3 C4 C5 116.33(7)
C3 C4 H4A 108.2
C5 C4 H4A 108.2
C3 C4 H4B 108.2
C5 C4 H4B 108.2
H4A C4 H4B 107.4
C6 C5 C4 110.81(7)
C6 C5 C9 109.88(7)
C4 C5 C9 117.32(7)
C6 C5 H5 106.0
C4 C5 H5 106.0
C9 C5 H5 106.0
C1 C6 C7 113.95(7)
C1 C6 C5 113.33(7)
C7 C6 C5 110.39(7)
C1 C6 H8 106.2
C7 C6 H8 106.2
C5 C6 H8 106.2
O2 C7 C6 112.21(7)
O2 C7 H7A 109.2
C6 C7 H7A 109.2
O2 C7 H7B 109.2
C6 C7 H7B 109.2
H7A C7 H7B 107.9
O2 C8 C14 103.64(7)
O2 C8 C15 111.18(7)
C14 C8 C15 107.58(7)
O2 C8 C9 108.94(7)
C14 C8 C9 112.88(7)
C15 C8 C9 112.31(7)
C10 C9 C5 114.62(7)
C10 C9 C8 110.06(7)
C5 C9 C8 108.39(7)
C10 C9 H9 107.8
C5 C9 H9 107.8
C8 C9 H9 107.8
C11 C10 C9 117.20(7)
C11 C10 H10A 108.0
C9 C10 H10A 108.0
C11 C10 H10B 108.0
C9 C10 H10B 108.0
H10A C10 H10B 107.2
C12 C11 C10 119.39(7)
C12 C11 H11A 107.5
C10 C11 H11A 107.5
C12 C11 H11B 107.5
C10 C11 H11B 107.5
H11A C11 H11B 107.0
C3 C12 C13 116.54(8)
C3 C12 C11 120.28(8)
C13 C12 C11 112.28(7)
C3 C12 C2 60.23(6)
C13 C12 C2 114.13(7)
C11 C12 C2 124.22(8)
C12 C13 H13A 109.5
C12 C13 H13B 109.5
H13A C13 H13B 109.5
C12 C13 H13C 109.5
H13A C13 H13C 109.5
H13B C13 H13C 109.5
C8 C14 H14A 109.5
C8 C14 H14B 109.5
H14A C14 H14B 109.5
C8 C14 H14C 109.5
H14A C14 H14C 109.5
H14B C14 H14C 109.5
C8 C15 H15A 109.5
C8 C15 H15B 109.5
H15A C15 H15B 109.5
C8 C15 H15C 109.5
H15A C15 H15C 109.5
H15B C15 H15C 109.5

loop_
_geom_bond_atom_site_label_1
_geom_bond_atom_site_label_2
_geom_bond_distance
O1 C1 1.2201(11)
O2 C7 1.4244(11)
O2 C8 1.4482(10)
C1 C2 1.4880(12)
C1 C6 1.5202(12)
C2 C3 1.5241(13)
C2 C12 1.5438(12)
C2 H2 1.0000
C3 C12 1.4923(12)
C3 C4 1.5104(13)
C3 H3 1.0000
C4 C5 1.5362(12)
C4 H4A 0.9900
C4 H4B 0.9900
C5 C6 1.5317(12)
C5 C9 1.5388(12)
C5 H5 1.0000
C6 C7 1.5221(12)
C6 H8 1.0000
C7 H7A 0.9900
C7 H7B 0.9900
C8 C14 1.5260(12)
C8 C15 1.5304(12)
C8 C9 1.5549(12)
C9 C10 1.5323(12)
C9 H9 1.0000
C10 C11 1.5253(12)
C10 H10A 0.9900
C10 H10B 0.9900
C11 C12 1.5171(12)
C11 H11A 0.9900
C11 H11B 0.9900
C12 C13 1.5161(12)
C13 H13A 0.9800
C13 H13B 0.9800
C13 H13C 0.9800
C14 H14A 0.9800
C14 H14B 0.9800
C14 H14C 0.9800
C15 H15A 0.9800
C15 H15B 0.9800
C15 H15C 0.9800

loop_
_geom_torsion_atom_site_label_1
_geom_torsion_atom_site_label_2
_geom_torsion_atom_site_label_3
_geom_torsion_atom_site_label_4
_geom_torsion
O1 C1 C2 C3 175.66(8)
C6 C1 C2 C3 3.91(12)
O1 C1 C2 C12 -113.23(10)
C6 C1 C2 C12 75.02(11)
C1 C2 C3 C12 117.45(9)
C1 C2 C3 C4 7.44(12)
C12 C2 C3 C4 -110.02(9)
C12 C3 C4 C5 -57.37(11)
C2 C3 C4 C5 14.18(12)
C3 C4 C5 C6 -45.47(10)
C3 C4 C5 C9 81.80(10)
O1 C1 C6 C7 24.68(12)
C2 C1 C6 C7 -163.65(8)
O1 C1 C6 C5 152.04(8)
C2 C1 C6 C5 -36.30(11)
C4 C5 C6 C1 56.56(9)
C9 C5 C6 C1 -74.70(9)
C4 C5 C6 C7 -174.25(7)
C9 C5 C6 C7 54.49(9)
C8 O2 C7 C6 56.47(10)
C1 C6 C7 O2 76.37(9)
C5 C6 C7 O2 -52.49(10)
C7 O2 C8 C14 -179.63(7)
C7 O2 C8 C15 65.07(9)
C7 O2 C8 C9 -59.22(9)
C6 C5 C9 C10 65.62(9)
C4 C5 C9 C10 -62.11(10)
C6 C5 C9 C8 -57.76(9)
C4 C5 C9 C8 174.52(7)
O2 C8 C9 C10 -67.52(9)
C14 C8 C9 C10 47.02(10)
C15 C8 C9 C10 168.85(7)
O2 C8 C9 C5 58.55(9)
C14 C8 C9 C5 173.09(7)
C15 C8 C9 C5 -65.07(9)
C5 C9 C10 C11 54.97(10)
C8 C9 C10 C11 177.44(7)
C9 C10 C11 C12 -73.45(11)
C4 C3 C12 C13 -147.65(8)
C2 C3 C12 C13 103.93(9)
C4 C3 C12 C11 -6.17(12)
C2 C3 C12 C11 -114.59(9)
C4 C3 C12 C2 108.42(9)
C10 C11 C12 C3 64.72(11)
C10 C11 C12 C13 -152.31(8)
C10 C11 C12 C2 -7.93(13)
C1 C2 C12 C3 -105.85(10)
C1 C2 C12 C13 146.22(9)
C3 C2 C12 C13 -107.93(9)
C1 C2 C12 C11 2.42(14)
C3 C2 C12 C11 108.27(10)
